data_7059406
loop_
_publ_author_name
'Maity, Souvik'
'Bhunia, Pradip'
'Ichihashi, Kana'
'Ishida, Takayuki'
'Ghosh, Ashutosh'

_publ_section_title
;
 SMM behaviour of heterometallic dinuclear CuIILnIII (Ln = Tb and Dy)
 complexes derived from N2O3 donor unsymmetrical ligands
;
_journal_issue 16
_journal_name_full 'New Journal of Chemistry'
_journal_page_first 6197
_journal_page_last 6205
_journal_paper_doi 10.1039/D0NJ00193G
_journal_volume 44
_journal_year 2020
_chemical_formula_sum 'C20 H23 Cu N6 O13 Tb'
_chemical_formula_weight 777.90
_space_group_crystal_system triclinic
_space_group_IT_number 2
_space_group_name_Hall '-P 1'
_space_group_name_H-M_alt 'P -1'
_atom_sites_solution_hydrogens mixed
_audit_creation_method SHELXL-2018/3
_audit_update_record
;
2020-03-06 deposited with the CCDC.	2020-03-17 downloaded from the CCDC.
;
_cell_angle_alpha 69.215(3)
_cell_angle_beta 78.355(3)
_cell_angle_gamma 79.291(3)
_cell_formula_units_Z 2
_cell_length_a 9.8895(10)
_cell_length_b 11.1753(11)
_cell_length_c 13.2344(12)
_cell_measurement_reflns_used 27797
_cell_measurement_temperature 295(2)
_cell_measurement_theta_max 27.139
_cell_measurement_theta_min 2.494
_cell_volume 1328.8(2)
_computing_cell_refinement 'Bruker SAINT'
_computing_data_collection 'Bruker APEX2'
_computing_data_reduction 'Bruker SAINT'
_computing_molecular_graphics 'Bruker SHELXTL'
_computing_publication_material 'Bruker SHELXTL'
_computing_structure_refinement 'SHELXL-2018/3 (Sheldrick, 2018)'
_computing_structure_solution 'SHELXT 2014/5 (Sheldrick, 2014)'
_diffrn_ambient_temperature 295(2)
_diffrn_measured_fraction_theta_full 0.999
_diffrn_measured_fraction_theta_max 0.996
_diffrn_measurement_device_type 'Bruker APEX-II CCD'
_diffrn_measurement_method '\f and \w scans'
_diffrn_radiation_type MoK\a
_diffrn_radiation_wavelength 0.71073
_diffrn_reflns_av_R_equivalents 0.0459
_diffrn_reflns_av_unetI/netI 0.0323
_diffrn_reflns_Laue_measured_fraction_full 0.999
_diffrn_reflns_Laue_measured_fraction_max 0.996
_diffrn_reflns_limit_h_max 12
_diffrn_reflns_limit_h_min -12
_diffrn_reflns_limit_k_max 14
_diffrn_reflns_limit_k_min -14
_diffrn_reflns_limit_l_max 16
_diffrn_reflns_limit_l_min -16
_diffrn_reflns_number 27797
_diffrn_reflns_point_group_measured_fraction_full 0.999
_diffrn_reflns_point_group_measured_fraction_max 0.996
_diffrn_reflns_theta_full 25.242
_diffrn_reflns_theta_max 27.139
_diffrn_reflns_theta_min 2.494
_exptl_absorpt_coefficient_mu 3.516
_exptl_absorpt_correction_T_max 0.282
_exptl_absorpt_correction_T_min 0.188
_exptl_absorpt_correction_type empirical
_exptl_absorpt_process_details SADABS
_exptl_crystal_colour GREEN
_exptl_crystal_density_diffrn 1.944
_exptl_crystal_description BLOCK
_exptl_crystal_F_000 766
_exptl_crystal_size_max 0.46
_exptl_crystal_size_mid 0.36
_exptl_crystal_size_min 0.30
_refine_diff_density_max 0.707
_refine_diff_density_min -1.014
_refine_diff_density_rms 0.095
_refine_ls_extinction_method none
_refine_ls_goodness_of_fit_ref 1.067
_refine_ls_hydrogen_treatment constr
_refine_ls_matrix_type full
_refine_ls_number_parameters 401
_refine_ls_number_reflns 5872
_refine_ls_number_restraints 33
_refine_ls_restrained_S_all 1.075
_refine_ls_R_factor_all 0.0305
_refine_ls_R_factor_gt 0.0254
_refine_ls_shift/su_max 0.001
_refine_ls_shift/su_mean 0.000
_refine_ls_structure_factor_coef Fsqd
_refine_ls_weighting_details 'w=1/[\s^2^(Fo^2^)+(0.0218P)^2^+1.4378P] where P=(Fo^2^+2Fc^2^)/3'
_refine_ls_weighting_scheme calc
_refine_ls_wR_factor_gt 0.0591
_refine_ls_wR_factor_ref 0.0621
_reflns_Friedel_coverage 0.000
_reflns_number_gt 5305
_reflns_number_total 5872
_reflns_threshold_expression 'I > 2\s(I)'
_cod_data_source_file d0nj00193g2.cif
_cod_data_source_block 5
_cod_depositor_comments
;
The following automatic conversions were performed:

data item '_exptl_absorpt_correction_type' value 'EMPIRICAL' was
changed to 'empirical' in accordance with the
/home/data/users/saulius/crontab/automatic-downloads/rss-feeds/RSC/lib/dictionaries/cif_core.dic
dictionary named 'cif_core.dic' version 2.4.2 last updated on
2011-04-26.

Automatic conversion script
Id: cif_fix_values 7556 2019-12-06 15:28:31Z antanas 

 Adding full bibliography for 7059405--7059408.cif.

 Adding full bibliography for 7059405--7059408.cif.
;
_cod_database_code 7059406
_shelx_shelxl_version_number 2018/3
_shelx_space_group_comment
;
The symmetry employed for this shelxl refinement is uniquely defined
by the following loop, which should always be used as a source of
symmetry information in preference to the above space-group names.
They are only intended as comments.
;

loop_
_space_group_symop_operation_xyz
'x, y, z'
'-x, -y, -z'

loop_
_atom_site_label
_atom_site_type_symbol
_atom_site_fract_x
_atom_site_fract_y
_atom_site_fract_z
_atom_site_U_iso_or_equiv
_atom_site_adp_type
_atom_site_occupancy
_atom_site_site_symmetry_order
_atom_site_calc_flag
_atom_site_refinement_flags_posn
_atom_site_refinement_flags_adp
_atom_site_refinement_flags_occupancy
_atom_site_disorder_assembly
_atom_site_disorder_group
C1 C 0.6566(3) 0.8584(3) 0.6656(2) 0.0307(6) Uani 1 1 d . . . A 23
C2 C 0.7931(3) 0.8839(3) 0.6503(3) 0.0387(7) Uani 1 1 d . . . A 23
H2 H 0.863501 0.815632 0.668729 0.046 Uiso 1 1 calc R U . A 23
C3 C 0.8257(4) 1.0080(4) 0.6085(3) 0.0518(9) Uani 1 1 d . . . A 23
H3 H 0.917669 1.022716 0.599234 0.062 Uiso 1 1 calc R U . A 23
C4 C 0.7233(5) 1.1116(4) 0.5801(4) 0.0623(11) Uani 1 1 d . . . A 23
H4 H 0.746302 1.195429 0.551079 0.075 Uiso 1 1 calc R U . A 23
C5 C 0.5884(4) 1.0896(3) 0.5951(3) 0.0525(9) Uani 1 1 d . . . A 23
H5 H 0.519664 1.159117 0.575547 0.063 Uiso 1 1 calc R U . A 23
C6 C 0.5517(4) 0.9640(3) 0.6393(3) 0.0375(7) Uani 1 1 d . . . A 23
C7 C 0.4062(4) 0.9503(3) 0.6549(3) 0.0471(9) Uani 1 1 d . . . A 23
H7 H 0.348464 1.022644 0.619708 0.057 Uiso 1 1 calc R U . A 23
C8 C 0.1945(8) 0.8769(8) 0.7192(10) 0.059(3) Uani 0.621(16) 1 d D . P A 1
H8A H 0.170165 0.899190 0.646738 0.071 Uiso 0.621(16) 1 calc R U P A 1
H8B H 0.163401 0.951400 0.743088 0.071 Uiso 0.621(16) 1 calc R U P A 1
C9 C 0.1167(7) 0.7664(8) 0.7960(6) 0.053(2) Uani 0.621(16) 1 d D . P A 1
H9A H 0.018268 0.797197 0.806566 0.064 Uiso 0.621(16) 1 calc R U P A 1
H9B H 0.128375 0.699650 0.762951 0.064 Uiso 0.621(16) 1 calc R U P A 1
C10 C 0.1654(13) 0.7111(15) 0.9022(9) 0.086(7) Uani 0.621(16) 1 d D . P A 1
H10A H 0.093540 0.666686 0.956607 0.104 Uiso 0.621(16) 1 calc R U P A 1
H10B H 0.184698 0.779465 0.924309 0.104 Uiso 0.621(16) 1 calc R U P A 1
C11 C 0.2929(3) 0.5034(3) 0.9605(3) 0.0384(7) Uani 1 1 d . . . . .
H11 H 0.213203 0.485631 1.011600 0.046 Uiso 1 1 calc R U . . .
C12 C 0.4009(3) 0.3965(3) 0.9644(2) 0.0344(7) Uani 1 1 d . . . . .
C13 C 0.3765(4) 0.2753(4) 1.0423(3) 0.0473(8) Uani 1 1 d . . . . .
H13 H 0.294628 0.267891 1.091891 0.057 Uiso 1 1 calc R U . . .
C14 C 0.4708(5) 0.1693(4) 1.0461(3) 0.0545(10) Uani 1 1 d . . . . .
H14 H 0.454343 0.090645 1.099483 0.065 Uiso 1 1 calc R U . . .
C15 C 0.5918(4) 0.1775(3) 0.9707(3) 0.0473(9) Uani 1 1 d . . . . .
H15 H 0.654710 0.104053 0.971952 0.057 Uiso 1 1 calc R U . . .
C16 C 0.6181(3) 0.2951(3) 0.8940(2) 0.0338(6) Uani 1 1 d . . . . .
C17 C 0.5256(3) 0.4079(3) 0.8916(2) 0.0297(6) Uani 1 1 d . . . . .
C18 C 0.8224(5) 0.2009(4) 0.8038(4) 0.0602(11) Uani 1 1 d . . . . .
H18A H 0.768059 0.145791 0.791677 0.090 Uiso 1 1 calc R U . . .
H18B H 0.862688 0.155914 0.869413 0.090 Uiso 1 1 calc R U . . .
H18C H 0.895078 0.224960 0.742962 0.090 Uiso 1 1 calc R U . . .
C19 C 0.2883(7) 0.2021(6) 0.8087(5) 0.0961(19) Uani 1 1 d . . . . .
H19A H 0.244445 0.215782 0.746368 0.144 Uiso 1 1 calc R U . . .
H19B H 0.372571 0.143756 0.806373 0.144 Uiso 1 1 calc R U . . .
H19C H 0.309834 0.282912 0.807494 0.144 Uiso 1 1 calc R U . . .
C20 C 0.1982(7) 0.1493(6) 0.9045(7) 0.099(2) Uani 1 1 d . . . . .
Cu1 Cu 0.44982(4) 0.68537(3) 0.78599(3) 0.03057(9) Uani 1 1 d . . . . .
N1 N 0.3479(3) 0.8495(3) 0.7119(2) 0.0420(7) Uani 1 1 d D . . . .
N2 N 0.2931(3) 0.6194(3) 0.8957(2) 0.0376(6) Uani 1 1 d D . . . .
N3 N 0.9744(3) 0.4837(3) 0.7748(2) 0.0427(7) Uani 1 1 d . . . . .
N4 N 0.8489(3) 0.7392(2) 0.4680(2) 0.0357(6) Uani 1 1 d . . . . .
N5 N 0.4573(3) 0.5083(3) 0.6244(2) 0.0433(7) Uani 1 1 d . . . . .
N6 N 0.1263(8) 0.1074(7) 0.9871(7) 0.154(3) Uani 1 1 d . U . . .
O1 O 0.6281(2) 0.73673(19) 0.70471(17) 0.0315(4) Uani 1 1 d . . . . .
O2 O 0.5605(2) 0.51847(19) 0.81984(16) 0.0313(4) Uani 1 1 d . . . . .
O3 O 0.7340(2) 0.3155(2) 0.81474(19) 0.0395(5) Uani 1 1 d . . . . .
O4 O 0.9745(2) 0.4371(2) 0.7012(2) 0.0443(6) Uani 1 1 d . U . . .
O5 O 1.0685(3) 0.4571(3) 0.8276(3) 0.0788(10) Uani 1 1 d . . . . .
O6 O 0.8674(2) 0.5611(2) 0.79177(19) 0.0427(5) Uani 1 1 d . . . . .
O7 O 0.9205(2) 0.6682(2) 0.54244(18) 0.0398(5) Uani 1 1 d . U . . .
O8 O 0.8998(3) 0.8191(3) 0.3870(2) 0.0574(7) Uani 1 1 d . . . . .
O9 O 0.7241(2) 0.7207(2) 0.48455(19) 0.0428(5) Uani 1 1 d . U . . .
O10 O 0.4830(3) 0.6178(3) 0.6075(2) 0.0640(8) Uani 1 1 d . . . . .
O11 O 0.3438(3) 0.4822(4) 0.6213(3) 0.0804(10) Uani 1 1 d . . . . .
O12 O 0.5559(3) 0.4187(3) 0.6479(2) 0.0624(8) Uani 1 1 d . U . . .
O13 O 0.8202(2) 0.4318(2) 0.53919(19) 0.0427(5) Uani 1 1 d D . . . .
H13A H 0.908416 0.439057 0.515805 0.064 Uiso 1 1 d DR U . . .
H13B H 0.781901 0.468252 0.479816 0.064 Uiso 1 1 d DR U . . .
Tb1 Tb 0.73144(2) 0.54444(2) 0.66560(2) 0.02834(5) Uani 1 1 d D U . . .
C9A C 0.1268(17) 0.8228(18) 0.8244(12) 0.086(6) Uani 0.379(16) 1 d D U P A 2
H9A1 H 0.148689 0.894179 0.841154 0.103 Uiso 0.379(16) 1 calc R U P A 2
H9A2 H 0.027146 0.835000 0.823985 0.103 Uiso 0.379(16) 1 calc R U P A 2
C8A C 0.2022(12) 0.8293(16) 0.7073(11) 0.052(4) Uani 0.379(16) 1 d D U P A 2
H8A1 H 0.202275 0.749600 0.693525 0.062 Uiso 0.379(16) 1 calc R U P A 2
H8A2 H 0.159554 0.900724 0.651634 0.062 Uiso 0.379(16) 1 calc R U P A 2
C10A C 0.1620(16) 0.7022(19) 0.9128(13) 0.058(7) Uani 0.379(16) 1 d D . P A 2
H10C H 0.163043 0.724829 0.976899 0.069 Uiso 0.379(16) 1 calc R U P A 2
H10D H 0.086551 0.650391 0.930275 0.069 Uiso 0.379(16) 1 calc R U P A 2

loop_
_atom_site_aniso_label
_atom_site_aniso_U_11
_atom_site_aniso_U_22
_atom_site_aniso_U_33
_atom_site_aniso_U_23
_atom_site_aniso_U_13
_atom_site_aniso_U_12
C1 0.0327(15) 0.0289(14) 0.0321(15) -0.0124(12) -0.0046(12) -0.0034(12)
C2 0.0354(17) 0.0356(16) 0.0481(19) -0.0163(14) -0.0081(14) -0.0046(14)
C3 0.047(2) 0.048(2) 0.065(2) -0.0174(18) -0.0079(18) -0.0186(17)
C4 0.072(3) 0.0329(19) 0.079(3) -0.0116(19) -0.008(2) -0.0172(19)
C5 0.056(2) 0.0270(16) 0.066(2) -0.0059(16) -0.0112(19) -0.0020(16)
C6 0.0392(17) 0.0289(15) 0.0430(17) -0.0110(13) -0.0085(14) 0.0002(13)
C7 0.0401(19) 0.0346(17) 0.057(2) -0.0077(15) -0.0107(16) 0.0091(15)
C8 0.033(4) 0.035(4) 0.093(6) 0.000(4) -0.020(4) 0.003(3)
C9 0.027(3) 0.065(5) 0.064(5) -0.013(4) -0.019(3) -0.003(3)
C10 0.058(8) 0.093(11) 0.059(8) -0.008(7) 0.024(6) 0.043(7)
C11 0.0320(16) 0.055(2) 0.0308(15) -0.0175(14) -0.0006(13) -0.0100(15)
C12 0.0383(17) 0.0404(17) 0.0277(14) -0.0127(12) -0.0026(12) -0.0123(14)
C13 0.053(2) 0.053(2) 0.0344(17) -0.0103(15) 0.0023(15) -0.0204(18)
C14 0.073(3) 0.0391(19) 0.042(2) 0.0014(15) -0.0046(18) -0.0189(19)
C15 0.061(2) 0.0300(16) 0.0444(19) -0.0062(14) -0.0082(17) -0.0018(16)
C16 0.0375(17) 0.0323(15) 0.0322(15) -0.0101(12) -0.0069(13) -0.0048(13)
C17 0.0325(15) 0.0330(15) 0.0248(13) -0.0082(11) -0.0082(11) -0.0056(12)
C18 0.064(3) 0.0345(19) 0.069(3) -0.0176(18) 0.007(2) 0.0085(18)
C19 0.102(5) 0.109(5) 0.088(4) -0.049(4) -0.028(4) 0.009(4)
C20 0.085(4) 0.064(3) 0.138(6) -0.007(4) -0.052(4) -0.003(3)
Cu1 0.02382(18) 0.02850(18) 0.0373(2) -0.01102(15) -0.00354(14) 0.00111(14)
N1 0.0293(14) 0.0384(15) 0.0537(17) -0.0099(13) -0.0123(12) 0.0032(12)
N2 0.0263(13) 0.0481(16) 0.0390(14) -0.0190(12) -0.0024(11) 0.0004(12)
N3 0.0365(15) 0.0423(16) 0.0453(16) -0.0080(13) -0.0127(13) -0.0009(13)
N4 0.0340(14) 0.0291(13) 0.0377(14) -0.0101(11) 0.0005(11) 0.0034(11)
N5 0.0390(16) 0.067(2) 0.0292(14) -0.0176(13) -0.0065(12) -0.0151(15)
N6 0.120(5) 0.114(5) 0.185(7) 0.010(5) -0.032(5) -0.022(4)
O1 0.0261(10) 0.0249(10) 0.0424(12) -0.0120(9) -0.0027(9) -0.0010(8)
O2 0.0295(11) 0.0262(10) 0.0341(11) -0.0087(8) -0.0004(8) -0.0007(8)
O3 0.0371(12) 0.0296(11) 0.0460(13) -0.0121(9) -0.0022(10) 0.0047(9)
O4 0.0371(13) 0.0440(13) 0.0500(14) -0.0172(11) -0.0096(11) 0.0063(10)
O5 0.0593(19) 0.090(2) 0.096(2) -0.032(2) -0.0506(19) 0.0151(17)
O6 0.0384(13) 0.0489(14) 0.0425(13) -0.0202(11) -0.0079(10) 0.0028(11)
O7 0.0296(11) 0.0446(13) 0.0407(12) -0.0096(10) -0.0064(9) -0.0016(10)
O8 0.0585(17) 0.0442(14) 0.0493(15) 0.0020(12) 0.0075(13) -0.0096(13)
O9 0.0287(12) 0.0461(13) 0.0454(13) -0.0081(10) -0.0063(10) 0.0023(10)
O10 0.074(2) 0.0609(18) 0.0556(17) -0.0034(14) -0.0247(15) -0.0187(16)
O11 0.0516(18) 0.112(3) 0.078(2) -0.0099(19) -0.0290(16) -0.0343(18)
O12 0.0463(16) 0.081(2) 0.0746(19) -0.0469(17) -0.0098(14) 0.0005(15)
O13 0.0335(12) 0.0518(14) 0.0479(13) -0.0274(11) -0.0069(10) 0.0051(11)
Tb1 0.02408(8) 0.02725(8) 0.03166(8) -0.01021(6) -0.00229(5) 0.00077(5)
C9A 0.055(7) 0.083(9) 0.091(8) -0.014(6) 0.008(6) 0.013(6)
C8A 0.032(5) 0.042(7) 0.065(6) 0.007(5) -0.019(5) -0.001(5)
C10A 0.043(11) 0.081(16) 0.045(10) -0.014(9) -0.024(8) 0.006(10)

loop_
_atom_type_symbol
_atom_type_description
_atom_type_scat_dispersion_real
_atom_type_scat_dispersion_imag
_atom_type_scat_source
C C 0.0033 0.0016 'International Tables Vol C Tables 4.2.6.8 and 6.1.1.4'
H H 0.0000 0.0000 'International Tables Vol C Tables 4.2.6.8 and 6.1.1.4'
Cu Cu 0.3201 1.2651 'International Tables Vol C Tables 4.2.6.8 and 6.1.1.4'
N N 0.0061 0.0033 'International Tables Vol C Tables 4.2.6.8 and 6.1.1.4'
O O 0.0106 0.0060 'International Tables Vol C Tables 4.2.6.8 and 6.1.1.4'
Tb Tb -0.1723 4.1537 'International Tables Vol C Tables 4.2.6.8 and 6.1.1.4'

loop_
_geom_angle_atom_site_label_1
_geom_angle_atom_site_label_2
_geom_angle_atom_site_label_3
_geom_angle
_geom_angle_site_symmetry_1
_geom_angle_site_symmetry_3
_geom_angle_publ_flag
O1 C1 C2 119.9(3) . . ?
O1 C1 C6 121.9(3) . . ?
C2 C1 C6 118.1(3) . . ?
C3 C2 C1 121.2(3) . . ?
C3 C2 H2 119.4 . . ?
C1 C2 H2 119.4 . . ?
C2 C3 C4 120.8(4) . . ?
C2 C3 H3 119.6 . . ?
C4 C3 H3 119.6 . . ?
C5 C4 C3 119.4(4) . . ?
C5 C4 H4 120.3 . . ?
C3 C4 H4 120.3 . . ?
C4 C5 C6 121.1(3) . . ?
C4 C5 H5 119.4 . . ?
C6 C5 H5 119.4 . . ?
C5 C6 C1 119.4(3) . . ?
C5 C6 C7 117.3(3) . . ?
C1 C6 C7 123.4(3) . . ?
N1 C7 C6 127.0(3) . . ?
N1 C7 H7 116.5 . . ?
C6 C7 H7 116.5 . . ?
N1 C8 C9 114.6(6) . . ?
N1 C8 H8A 108.6 . . ?
C9 C8 H8A 108.6 . . ?
N1 C8 H8B 108.6 . . ?
C9 C8 H8B 108.6 . . ?
H8A C8 H8B 107.6 . . ?
C10 C9 C8 112.3(10) . . ?
C10 C9 H9A 109.1 . . ?
C8 C9 H9A 109.1 . . ?
C10 C9 H9B 109.1 . . ?
C8 C9 H9B 109.1 . . ?
H9A C9 H9B 107.9 . . ?
C9 C10 N2 110.1(8) . . ?
C9 C10 H10A 109.6 . . ?
N2 C10 H10A 109.6 . . ?
C9 C10 H10B 109.6 . . ?
N2 C10 H10B 109.6 . . ?
H10A C10 H10B 108.2 . . ?
N2 C11 C12 128.0(3) . . ?
N2 C11 H11 116.0 . . ?
C12 C11 H11 116.0 . . ?
C17 C12 C13 119.4(3) . . ?
C17 C12 C11 122.5(3) . . ?
C13 C12 C11 118.0(3) . . ?
C14 C13 C12 120.9(3) . . ?
C14 C13 H13 119.5 . . ?
C12 C13 H13 119.5 . . ?
C13 C14 C15 120.5(3) . . ?
C13 C14 H14 119.8 . . ?
C15 C14 H14 119.8 . . ?
C16 C15 C14 119.6(3) . . ?
C16 C15 H15 120.2 . . ?
C14 C15 H15 120.2 . . ?
C15 C16 O3 125.0(3) . . ?
C15 C16 C17 121.2(3) . . ?
O3 C16 C17 113.8(3) . . ?
O2 C17 C12 123.5(3) . . ?
O2 C17 C16 118.2(3) . . ?
C12 C17 C16 118.2(3) . . ?
O3 C18 H18A 109.5 . . ?
O3 C18 H18B 109.5 . . ?
H18A C18 H18B 109.5 . . ?
O3 C18 H18C 109.5 . . ?
H18A C18 H18C 109.5 . . ?
H18B C18 H18C 109.5 . . ?
C20 C19 H19A 109.5 . . ?
C20 C19 H19B 109.5 . . ?
H19A C19 H19B 109.5 . . ?
C20 C19 H19C 109.5 . . ?
H19A C19 H19C 109.5 . . ?
H19B C19 H19C 109.5 . . ?
N6 C20 C19 176.8(9) . . ?
O2 Cu1 O1 80.67(8) . . ?
O2 Cu1 N1 164.21(11) . . ?
O1 Cu1 N1 93.13(11) . . ?
O2 Cu1 N2 92.75(10) . . ?
O1 Cu1 N2 167.16(10) . . ?
N1 Cu1 N2 95.91(12) . . ?
O2 Cu1 Tb1 43.25(6) . . ?
O1 Cu1 Tb1 44.67(6) . . ?
N1 Cu1 Tb1 123.80(9) . . ?
N2 Cu1 Tb1 133.42(8) . . ?
C7 N1 Cu1 123.4(2) . . ?
C8 N1 Cu1 125.2(4) . . ?
C8A N1 Cu1 109.5(6) . . ?
C11 N2 C10A 113.1(8) . . ?
C11 N2 C10 118.3(7) . . ?
C11 N2 Cu1 124.7(2) . . ?
C10A N2 Cu1 122.2(8) . . ?
C10 N2 Cu1 117.0(6) . . ?
O5 N3 O4 122.9(3) . . ?
O5 N3 O6 121.2(3) . . ?
O4 N3 O6 116.0(3) . . ?
O5 N3 Tb1 175.0(3) . . ?
O4 N3 Tb1 60.64(15) . . ?
O6 N3 Tb1 55.44(15) . . ?
O8 N4 O9 123.0(3) . . ?
O8 N4 O7 121.4(3) . . ?
O9 N4 O7 115.6(3) . . ?
O8 N4 Tb1 178.8(2) . . ?
O9 N4 Tb1 58.18(15) . . ?
O7 N4 Tb1 57.41(14) . . ?
O11 N5 O10 124.4(4) . . ?
O11 N5 O12 119.3(4) . . ?
O10 N5 O12 116.3(3) . . ?
C1 O1 Cu1 123.79(18) . . ?
C1 O1 Tb1 134.01(18) . . ?
Cu1 O1 Tb1 100.44(8) . . ?
C17 O2 Cu1 128.21(19) . . ?
C17 O2 Tb1 126.28(18) . . ?
Cu1 O2 Tb1 102.36(8) . . ?
C16 O3 C18 115.9(3) . . ?
C16 O3 Tb1 116.34(17) . . ?
C18 O3 Tb1 125.0(2) . . ?
N3 O4 Tb1 93.75(18) . . ?
N3 O6 Tb1 98.89(18) . . ?
N4 O7 Tb1 97.08(17) . . ?
N4 O9 Tb1 96.74(17) . . ?
N5 O10 Tb1 95.3(2) . . ?
N5 O12 Tb1 99.3(2) . . ?
Tb1 O13 H13A 110.7 . . ?
Tb1 O13 H13B 110.4 . . ?
H13A O13 H13B 103.3 . . ?
O2 Tb1 O13 135.89(8) . . ?
O2 Tb1 O1 64.01(7) . . ?
O13 Tb1 O1 150.82(8) . . ?
O2 Tb1 O6 80.88(8) . . ?
O13 Tb1 O6 123.19(8) . . ?
O1 Tb1 O6 74.99(7) . . ?
O2 Tb1 O7 147.78(8) . . ?
O13 Tb1 O7 76.28(8) . . ?
O1 Tb1 O7 87.65(7) . . ?
O6 Tb1 O7 76.95(8) . . ?
O2 Tb1 O9 126.51(7) . . ?
O13 Tb1 O9 77.35(8) . . ?
O1 Tb1 O9 73.65(8) . . ?
O6 Tb1 O9 118.65(8) . . ?
O7 Tb1 O9 50.60(7) . . ?
O2 Tb1 O12 72.54(8) . . ?
O13 Tb1 O12 67.42(9) . . ?
O1 Tb1 O12 113.16(8) . . ?
O6 Tb1 O12 143.44(10) . . ?
O7 Tb1 O12 136.65(9) . . ?
O9 Tb1 O12 97.47(9) . . ?
O2 Tb1 O4 115.93(7) . . ?
O13 Tb1 O4 72.14(8) . . ?
O1 Tb1 O4 123.19(8) . . ?
O6 Tb1 O4 51.24(8) . . ?
O7 Tb1 O4 65.86(8) . . ?
O9 Tb1 O4 114.05(8) . . ?
O12 Tb1 O4 120.62(9) . . ?
O2 Tb1 O3 62.70(7) . . ?
O13 Tb1 O3 85.43(8) . . ?
O1 Tb1 O3 122.72(7) . . ?
O6 Tb1 O3 77.47(8) . . ?
O7 Tb1 O3 132.52(7) . . ?
O9 Tb1 O3 161.06(8) . . ?
O12 Tb1 O3 68.26(9) . . ?
O4 Tb1 O3 66.89(8) . . ?
C10A C9A C8A 115.6(14) . . ?
C10A C9A H9A1 108.4 . . ?
C8A C9A H9A1 108.4 . . ?
C10A C9A H9A2 108.4 . . ?
C8A C9A H9A2 108.4 . . ?
H9A1 C9A H9A2 107.5 . . ?
N1 C8A C9A 101.7(12) . . ?
N1 C8A H8A1 111.4 . . ?
C9A C8A H8A1 111.4 . . ?
N1 C8A H8A2 111.4 . . ?
C9A C8A H8A2 111.4 . . ?
H8A1 C8A H8A2 109.3 . . ?
N2 C10A C9A 119.3(12) . . ?
N2 C10A H10C 107.5 . . ?
C9A C10A H10C 107.5 . . ?
N2 C10A H10D 107.5 . . ?
C9A C10A H10D 107.5 . . ?
H10C C10A H10D 107.0 . . ?

loop_
_geom_bond_atom_site_label_1
_geom_bond_atom_site_label_2
_geom_bond_distance
_geom_bond_site_symmetry_2
_geom_bond_publ_flag
C1 O1 1.334(3) . ?
C1 C2 1.391(4) . ?
C1 C6 1.411(4) . ?
C2 C3 1.373(5) . ?
C2 H2 0.9300 . ?
C3 C4 1.384(6) . ?
C3 H3 0.9300 . ?
C4 C5 1.364(6) . ?
C4 H4 0.9300 . ?
C5 C6 1.402(5) . ?
C5 H5 0.9300 . ?
C6 C7 1.441(5) . ?
C7 N1 1.278(5) . ?
C7 H7 0.9300 . ?
C8 N1 1.481(8) . ?
C8 C9 1.515(9) . ?
C8 H8A 0.9700 . ?
C8 H8B 0.9700 . ?
C9 C10 1.461(12) . ?
C9 H9A 0.9700 . ?
C9 H9B 0.9700 . ?
C10 N2 1.480(8) . ?
C10 H10A 0.9700 . ?
C10 H10B 0.9700 . ?
C11 N2 1.276(4) . ?
C11 C12 1.441(5) . ?
C11 H11 0.9300 . ?
C12 C17 1.399(4) . ?
C12 C13 1.409(5) . ?
C13 C14 1.357(6) . ?
C13 H13 0.9300 . ?
C14 C15 1.389(6) . ?
C14 H14 0.9300 . ?
C15 C16 1.378(4) . ?
C15 H15 0.9300 . ?
C16 O3 1.381(4) . ?
C16 C17 1.408(4) . ?
C17 O2 1.319(3) . ?
C18 O3 1.445(4) . ?
C18 H18A 0.9600 . ?
C18 H18B 0.9600 . ?
C18 H18C 0.9600 . ?
C19 C20 1.399(9) . ?
C19 H19A 0.9600 . ?
C19 H19B 0.9600 . ?
C19 H19C 0.9600 . ?
C20 N6 1.170(10) . ?
Cu1 O2 1.930(2) . ?
Cu1 O1 1.941(2) . ?
Cu1 N1 1.944(3) . ?
Cu1 N2 1.952(3) . ?
Cu1 Tb1 3.3370(4) . ?
N1 C8A 1.516(12) . ?
N2 C10A 1.474(13) . ?
N3 O5 1.207(4) . ?
N3 O4 1.257(4) . ?
N3 O6 1.272(4) . ?
N3 Tb1 2.902(3) . ?
N4 O8 1.213(3) . ?
N4 O9 1.252(3) . ?
N4 O7 1.273(3) . ?
N4 Tb1 2.932(3) . ?
N5 O11 1.223(4) . ?
N5 O10 1.230(4) . ?
N5 O12 1.261(4) . ?
O1 Tb1 2.3854(19) . ?
O2 Tb1 2.341(2) . ?
O3 Tb1 2.618(2) . ?
O4 Tb1 2.535(2) . ?
O6 Tb1 2.419(2) . ?
O7 Tb1 2.489(2) . ?
O9 Tb1 2.509(2) . ?
O10 Tb1 2.620(3) . ?
O12 Tb1 2.520(3) . ?
O13 Tb1 2.376(2) . ?
O13 H13A 0.8733 . ?
O13 H13B 0.8733 . ?
C9A C10A 1.475(16) . ?
C9A C8A 1.561(15) . ?
C9A H9A1 0.9700 . ?
C9A H9A2 0.9700 . ?
C8A H8A1 0.9700 . ?
C8A H8A2 0.9700 . ?
C10A H10C 0.9700 . ?
C10A H10D 0.9700 . ?

loop_
_geom_torsion_atom_site_label_1
_geom_torsion_atom_site_label_2
_geom_torsion_atom_site_label_3
_geom_torsion_atom_site_label_4
_geom_torsion
_geom_torsion_site_symmetry_1
_geom_torsion_site_symmetry_2
_geom_torsion_site_symmetry_3
_geom_torsion_site_symmetry_4
_geom_torsion_publ_flag
O1 C1 C2 C3 178.9(3) . . . . ?
C6 C1 C2 C3 -1.4(5) . . . . ?
C1 C2 C3 C4 -0.2(6) . . . . ?
C2 C3 C4 C5 0.7(7) . . . . ?
C3 C4 C5 C6 0.4(7) . . . . ?
C4 C5 C6 C1 -2.0(6) . . . . ?
C4 C5 C6 C7 178.3(4) . . . . ?
O1 C1 C6 C5 -177.8(3) . . . . ?
C2 C1 C6 C5 2.5(5) . . . . ?
O1 C1 C6 C7 1.8(5) . . . . ?
C2 C1 C6 C7 -177.9(3) . . . . ?
C5 C6 C7 N1 -165.6(4) . . . . ?
C1 C6 C7 N1 14.8(6) . . . . ?
N1 C8 C9 C10 48.1(15) . . . . ?
C8 C9 C10 N2 -81.5(15) . . . . ?
N2 C11 C12 C17 -1.2(5) . . . . ?
N2 C11 C12 C13 -178.8(3) . . . . ?
C17 C12 C13 C14 -1.4(5) . . . . ?
C11 C12 C13 C14 176.3(3) . . . . ?
C12 C13 C14 C15 -2.0(6) . . . . ?
C13 C14 C15 C16 2.2(6) . . . . ?
C14 C15 C16 O3 -179.7(3) . . . . ?
C14 C15 C16 C17 1.0(5) . . . . ?
C13 C12 C17 O2 -176.3(3) . . . . ?
C11 C12 C17 O2 6.1(5) . . . . ?
C13 C12 C17 C16 4.5(4) . . . . ?
C11 C12 C17 C16 -173.1(3) . . . . ?
C15 C16 C17 O2 176.4(3) . . . . ?
O3 C16 C17 O2 -2.9(4) . . . . ?
C15 C16 C17 C12 -4.4(5) . . . . ?
O3 C16 C17 C12 176.3(3) . . . . ?
C6 C7 N1 Cu1 -3.4(6) . . . . ?
C9 C8 N1 Cu1 3.2(14) . . . . ?
C12 C11 N2 C10A 177.8(9) . . . . ?
C12 C11 N2 C10 175.8(8) . . . . ?
C12 C11 N2 Cu1 -3.3(5) . . . . ?
C9 C10 N2 C11 -122.8(10) . . . . ?
C9 C10 N2 Cu1 56.4(15) . . . . ?
C2 C1 O1 Cu1 153.1(2) . . . . ?
C6 C1 O1 Cu1 -26.6(4) . . . . ?
C2 C1 O1 Tb1 -45.2(4) . . . . ?
C6 C1 O1 Tb1 135.2(3) . . . . ?
C12 C17 O2 Cu1 -6.0(4) . . . . ?
C16 C17 O2 Cu1 173.1(2) . . . . ?
C12 C17 O2 Tb1 -162.4(2) . . . . ?
C16 C17 O2 Tb1 16.8(4) . . . . ?
C15 C16 O3 C18 9.0(5) . . . . ?
C17 C16 O3 C18 -171.7(3) . . . . ?
C15 C16 O3 Tb1 171.3(3) . . . . ?
C17 C16 O3 Tb1 -9.4(3) . . . . ?
O5 N3 O4 Tb1 175.9(3) . . . . ?
O6 N3 O4 Tb1 -3.6(3) . . . . ?
O5 N3 O6 Tb1 -175.7(3) . . . . ?
O4 N3 O6 Tb1 3.8(3) . . . . ?
O8 N4 O7 Tb1 -180.0(3) . . . . ?
O9 N4 O7 Tb1 0.0(3) . . . . ?
O8 N4 O9 Tb1 180.0(3) . . . . ?
O7 N4 O9 Tb1 0.0(3) . . . . ?
O11 N5 O10 Tb1 171.9(3) . . . . ?
O12 N5 O10 Tb1 -7.0(3) . . . . ?
O11 N5 O12 Tb1 -171.7(3) . . . . ?
O10 N5 O12 Tb1 7.4(3) . . . . ?
Cu1 N1 C8A C9A 80.1(12) . . . . ?
C10A C9A C8A N1 -75(2) . . . . ?
C11 N2 C10A C9A -159.8(17) . . . . ?
Cu1 N2 C10A C9A 21(2) . . . . ?
C8A C9A C10A N2 21(3) . . . . ?
